data_7706752
loop_
_publ_author_name
'Suzuki, Takashi'
'Sato, Akari'
'Oshita, Hiromi'
'Yajima, Tatsuo'
'Tani, Fumito'
'Abe, Hitoshi'
'Mieda-Higa, Kaoru'
'Yanagisawa, Sachiko'
'Ogura, Takashi'
'Shimazaki, Yuichi'

_publ_section_title
;
 Formation of Ni(II)-phenoxyl radical complexes by O<sub>2</sub>: a
 mechanistic insight into the reaction of Ni(II)-phenol complexes with
 O<sub>2</sub>.
;
_journal_issue 15
_journal_name_full 'Dalton transactions (Cambridge, England : 2003)'
_journal_page_first 5161
_journal_page_last 5170
_journal_paper_doi 10.1039/d1dt00105a
_journal_volume 50
_journal_year 2021
_chemical_formula_moiety 'C36 H55 Cl N3 Ni O8'
_chemical_formula_sum 'C36 H55 Cl N3 Ni O8'
_chemical_formula_weight 752.00
_space_group_crystal_system triclinic
_space_group_IT_number 2
_space_group_name_Hall '-P 1'
_space_group_name_H-M_alt 'P -1'
_atom_sites_solution_hydrogens geom
_atom_sites_solution_primary direct
_atom_sites_solution_secondary difmap
_audit_update_record
;
2021-01-05 deposited with the CCDC.	2021-03-02 downloaded from the CCDC.
;
_cell_angle_alpha 105.820(7)
_cell_angle_beta 110.390(8)
_cell_angle_gamma 107.239(7)
_cell_formula_units_Z 2
_cell_length_a 11.2054(14)
_cell_length_b 14.0233(16)
_cell_length_c 14.5332(15)
_cell_measurement_reflns_used 14619
_cell_measurement_temperature 133
_cell_measurement_theta_max 27.50
_cell_measurement_theta_min 2.01
_cell_volume 1855.5(4)
_computing_cell_refinement 'RAPID AUTO'
_computing_data_collection 'RAPID AUTO (Rigaku, ????)'
_computing_data_reduction 'RAPID AUTO'
_computing_molecular_graphics 'CrystalStructure 4.2'
_computing_publication_material 'CrystalStructure 4.2 (Rigaku, 2017)'
_computing_structure_refinement 'SHELXL Version 2014/7 (Sheldrick, 2008)'
_computing_structure_solution 'SHELXT Version 2014/5 (Sheldrick, 2014)'
_diffrn_ambient_temperature 133
_diffrn_detector_area_resol_mean 10.000
_diffrn_measured_fraction_theta_full 0.992
_diffrn_measured_fraction_theta_max 0.989
_diffrn_measurement_device_type 'Rigaku R-AXIS RAPID'
_diffrn_measurement_method \w
_diffrn_radiation_type 'Mo K\a'
_diffrn_radiation_wavelength 0.71075
_diffrn_reflns_av_R_equivalents 0.0366
_diffrn_reflns_Laue_measured_fraction_full 0.992
_diffrn_reflns_Laue_measured_fraction_max 0.989
_diffrn_reflns_limit_h_max 14
_diffrn_reflns_limit_h_min -14
_diffrn_reflns_limit_k_max 18
_diffrn_reflns_limit_k_min -18
_diffrn_reflns_limit_l_max 18
_diffrn_reflns_limit_l_min -18
_diffrn_reflns_number 17650
_diffrn_reflns_point_group_measured_fraction_full 0.992
_diffrn_reflns_point_group_measured_fraction_max 0.989
_diffrn_reflns_theta_full 25.242
_diffrn_reflns_theta_max 27.480
_diffrn_standards_number 0
_exptl_absorpt_coefficient_mu 0.648
_exptl_absorpt_correction_T_max 0.937
_exptl_absorpt_correction_T_min 0.560
_exptl_absorpt_correction_type multi-scan
_exptl_absorpt_process_details 'ABSCOR (Rigaku, 1995)'
_exptl_crystal_colour unknown
_exptl_crystal_density_diffrn 1.346
_exptl_crystal_density_method 'not measured'
_exptl_crystal_description unknown
_exptl_crystal_F_000 802.00
_exptl_crystal_size_max 0.100
_exptl_crystal_size_mid 0.100
_exptl_crystal_size_min 0.100
_refine_diff_density_max 0.98
_refine_diff_density_min -0.93
_refine_ls_extinction_method none
_refine_ls_goodness_of_fit_ref 1.000
_refine_ls_hydrogen_treatment mixed
_refine_ls_number_parameters 450
_refine_ls_number_reflns 8428
_refine_ls_number_restraints 0
_refine_ls_R_factor_all 0.0739
_refine_ls_R_factor_gt 0.0550
_refine_ls_shift/su_max 0.001
_refine_ls_structure_factor_coef Fsqd
_refine_ls_weighting_details 'w = 1/[\s^2^(Fo^2^)+(0.0967P)^2^+1.5225P] where P=(Fo^2^+2Fc^2^)/3'
_refine_ls_weighting_scheme calc
_refine_ls_wR_factor_gt 0.1488
_refine_ls_wR_factor_ref 0.1616
_reflns_Friedel_coverage 0.000
_reflns_number_gt 6648
_reflns_number_total 8428
_reflns_threshold_expression F^2^>2.0\s(F^2^)
_cod_data_source_file d1dt00105a2.cif
_cod_data_source_block 180625
_cod_depositor_comments 'Adding full bibliography for 7706749--7706752.cif.'
_cod_database_code 7706752

loop_
_space_group_symop_id
_space_group_symop_operation_xyz
1 +X,+Y,+Z
2 -X,-Y,-Z

loop_
_atom_site_label
_atom_site_type_symbol
_atom_site_fract_x
_atom_site_fract_y
_atom_site_fract_z
_atom_site_U_iso_or_equiv
_atom_site_adp_type
_atom_site_occupancy
_atom_site_site_symmetry_order
_atom_site_calc_flag
_atom_site_refinement_flags_posn
_atom_site_refinement_flags_adp
_atom_site_refinement_flags_occupancy
_atom_site_disorder_assembly
_atom_site_disorder_group
Ni1 Ni 0.81739(4) 0.39316(3) 0.67075(3) 0.02227(12) Uani 1 1 d . . . . .
Cl1 Cl 1.18524(9) 0.28155(6) 0.64518(7) 0.0405(2) Uani 1 1 d . . . . .
O1 O 0.7555(2) 0.23486(15) 0.55571(16) 0.0271(4) Uani 1 1 d . . . . .
O2 O 0.9083(2) 0.54028(15) 0.79060(16) 0.0273(4) Uani 1 1 d . . . . .
O3 O 0.9762(2) 0.43658(19) 0.62366(19) 0.0338(5) Uani 1 1 d . . . . .
O4 O 0.9402(2) 0.33989(17) 0.77591(18) 0.0307(4) Uani 1 1 d . . . . .
O5 O 1.1417(6) 0.3145(3) 0.5613(3) 0.122(2) Uani 1 1 d . . . . .
O6 O 1.0722(3) 0.2516(3) 0.6712(4) 0.0935(14) Uani 1 1 d . . . . .
O7 O 1.3075(3) 0.3717(2) 0.7371(2) 0.0552(7) Uani 1 1 d . . . . .
O8 O 1.2108(3) 0.1882(2) 0.6136(3) 0.0654(9) Uani 1 1 d . . . . .
N1 N 0.6441(2) 0.33675(17) 0.69742(18) 0.0217(4) Uani 1 1 d . . . . .
N2 N 0.6771(3) 0.41660(18) 0.55195(19) 0.0242(5) Uani 1 1 d . . . . .
N3 N 0.1905(3) -0.0340(2) 0.3193(2) 0.0381(6) Uani 1 1 d . . . . .
C1 C 0.6278(3) 0.1615(2) 0.5007(2) 0.0241(5) Uani 1 1 d . . . . .
C2 C 0.5658(3) 0.0916(2) 0.3854(2) 0.0269(6) Uani 1 1 d . . . . .
C3 C 0.4239(3) 0.0259(2) 0.3299(2) 0.0300(6) Uani 1 1 d . . . . .
H3 H 0.3843 -0.0184 0.2566 0.036 Uiso 1 1 calc R U . . .
C4 C 0.3328(3) 0.0218(2) 0.3789(2) 0.0291(6) Uani 1 1 d . . . . .
C5 C 0.3959(3) 0.0827(2) 0.4924(2) 0.0274(6) Uani 1 1 d . . . . .
H5 H 0.3398 0.0773 0.5269 0.033 Uiso 1 1 calc R U . . .
C6 C 0.5370(3) 0.1490(2) 0.5516(2) 0.0249(5) Uani 1 1 d . . . . .
C7 C 0.6002(3) 0.2170(2) 0.6709(2) 0.0243(5) Uani 1 1 d . . . . .
H7A H 0.5316 0.1921 0.6954 0.029 Uiso 1 1 calc R U . . .
H7B H 0.6819 0.2064 0.7092 0.029 Uiso 1 1 calc R U . . .
C8 C 0.8437(3) 0.5843(2) 0.8370(2) 0.0241(5) Uani 1 1 d . . . . .
C9 C 0.8857(3) 0.7008(2) 0.8784(2) 0.0254(6) Uani 1 1 d . . . . .
C10 C 0.8123(3) 0.7426(2) 0.9258(2) 0.0267(6) Uani 1 1 d . . . . .
H10 H 0.8412 0.8182 0.9536 0.032 Uiso 1 1 calc R U . . .
C11 C 0.6980(3) 0.6777(2) 0.9341(2) 0.0252(5) Uani 1 1 d . . . . .
C12 C 0.6602(3) 0.5650(2) 0.8950(2) 0.0251(5) Uani 1 1 d . . . . .
H12 H 0.5854 0.5192 0.8997 0.030 Uiso 1 1 calc R U . . .
C13 C 0.7318(3) 0.5191(2) 0.8489(2) 0.0237(5) Uani 1 1 d . . . . .
C14 C 0.6896(3) 0.3971(2) 0.8146(2) 0.0245(5) Uani 1 1 d . . . . .
H14A H 0.7691 0.3866 0.8572 0.029 Uiso 1 1 calc R U . . .
H14B H 0.6129 0.3659 0.8297 0.029 Uiso 1 1 calc R U . . .
C15 C 0.5270(3) 0.3544(2) 0.6293(2) 0.0244(5) Uani 1 1 d . . . . .
H15A H 0.5229 0.4180 0.6733 0.029 Uiso 1 1 calc R U . . .
H15B H 0.4384 0.2909 0.6013 0.029 Uiso 1 1 calc R U . . .
C16 C 0.5438(3) 0.3721(2) 0.5360(2) 0.0239(5) Uani 1 1 d . . . . .
C17 C 0.4291(3) 0.3516(2) 0.4428(2) 0.0292(6) Uani 1 1 d . . . . .
H17 H 0.3375 0.3177 0.4323 0.035 Uiso 1 1 calc R U . . .
C18 C 0.4529(3) 0.3823(2) 0.3656(2) 0.0319(6) Uani 1 1 d . . . . .
H18 H 0.3776 0.3685 0.3020 0.038 Uiso 1 1 calc R U . . .
C19 C 0.5911(4) 0.4341(2) 0.3848(2) 0.0321(6) Uani 1 1 d . . . . .
H19 H 0.6101 0.4584 0.3358 0.039 Uiso 1 1 calc R U . . .
C20 C 0.6997(3) 0.4488(2) 0.4775(2) 0.0292(6) Uani 1 1 d . . . . .
H20 H 0.7920 0.4821 0.4893 0.035 Uiso 1 1 calc R U . . .
C21 C 1.1092(4) 0.5299(3) 0.6917(4) 0.0525(10) Uani 1 1 d . . . . .
H21A H 1.1655 0.5345 0.6547 0.063 Uiso 1 1 calc R U . . .
H21B H 1.0948 0.5953 0.7096 0.063 Uiso 1 1 calc R U . . .
H21C H 1.1571 0.5229 0.7569 0.063 Uiso 1 1 calc R U . . .
C22 C 1.0578(4) 0.4088(3) 0.8820(3) 0.0433(8) Uani 1 1 d . . . . .
H22A H 1.0942 0.3642 0.9118 0.052 Uiso 1 1 calc R U . . .
H22B H 1.1306 0.4611 0.8772 0.052 Uiso 1 1 calc R U . . .
H22C H 1.0273 0.4471 0.9278 0.052 Uiso 1 1 calc R U . . .
C23 C 0.0982(4) -0.0116(3) 0.3647(3) 0.0503(9) Uani 1 1 d . . . . .
H23A H 0.0012 -0.0581 0.3119 0.060 Uiso 1 1 calc R U . . .
H23B H 0.1178 -0.0260 0.4279 0.060 Uiso 1 1 calc R U . . .
H23C H 0.1152 0.0641 0.3839 0.060 Uiso 1 1 calc R U . . .
C24 C 0.1236(4) -0.0978(3) 0.2037(3) 0.0456(8) Uani 1 1 d . . . . .
H24A H 0.0229 -0.1311 0.1758 0.055 Uiso 1 1 calc R U . . .
H24B H 0.1484 -0.0504 0.1699 0.055 Uiso 1 1 calc R U . . .
H24C H 0.1551 -0.1541 0.1886 0.055 Uiso 1 1 calc R U . . .
C25 C 0.6574(3) 0.0991(2) 0.3276(2) 0.0298(6) Uani 1 1 d . . . . .
C26 C 0.5717(4) 0.0186(3) 0.2068(3) 0.0396(8) Uani 1 1 d . . . . .
H26A H 0.6323 0.0256 0.1734 0.048 Uiso 1 1 calc R U . . .
H26B H 0.5336 -0.0554 0.2001 0.048 Uiso 1 1 calc R U . . .
H26C H 0.4958 0.0354 0.1717 0.048 Uiso 1 1 calc R U . . .
C27 C 0.7817(4) 0.0731(3) 0.3791(3) 0.0372(7) Uani 1 1 d . . . . .
H27A H 0.8368 0.0785 0.3412 0.045 Uiso 1 1 calc R U . . .
H27B H 0.8399 0.1247 0.4536 0.045 Uiso 1 1 calc R U . . .
H27C H 0.7462 -0.0001 0.3747 0.045 Uiso 1 1 calc R U . . .
C28 C 0.7147(4) 0.2163(2) 0.3334(3) 0.0360(7) Uani 1 1 d . . . . .
H28A H 0.7721 0.2216 0.2974 0.043 Uiso 1 1 calc R U . . .
H28B H 0.6370 0.2317 0.2988 0.043 Uiso 1 1 calc R U . . .
H28C H 0.7705 0.2686 0.4078 0.043 Uiso 1 1 calc R U . . .
C29 C 1.0064(3) 0.7758(2) 0.8670(3) 0.0320(6) Uani 1 1 d . . . . .
C30 C 1.0346(4) 0.8974(3) 0.9132(3) 0.0452(9) Uani 1 1 d . . . . .
H30A H 0.9500 0.9044 0.8770 0.054 Uiso 1 1 calc R U . . .
H30B H 1.0628 0.9233 0.9892 0.054 Uiso 1 1 calc R U . . .
H30C H 1.1085 0.9402 0.9022 0.054 Uiso 1 1 calc R U . . .
C31 C 1.1442(3) 0.7681(3) 0.9270(3) 0.0392(7) Uani 1 1 d . . . . .
H31A H 1.1294 0.6928 0.8996 0.047 Uiso 1 1 calc R U . . .
H31B H 1.2174 0.8118 0.9159 0.047 Uiso 1 1 calc R U . . .
H31C H 1.1717 0.7949 1.0029 0.047 Uiso 1 1 calc R U . . .
C32 C 0.9646(4) 0.7424(3) 0.7458(3) 0.0395(7) Uani 1 1 d . . . . .
H32A H 0.8785 0.7479 0.7104 0.047 Uiso 1 1 calc R U . . .
H32B H 1.0384 0.7905 0.7384 0.047 Uiso 1 1 calc R U . . .
H32C H 0.9509 0.6680 0.7132 0.047 Uiso 1 1 calc R U . . .
C33 C 0.6211(3) 0.7306(2) 0.9853(2) 0.0287(6) Uani 1 1 d . . . . .
C34 C 0.7244(4) 0.8122(3) 1.1029(3) 0.0419(8) Uani 1 1 d . . . . .
H34A H 0.8028 0.8667 1.1054 0.050 Uiso 1 1 calc R U . . .
H34B H 0.6772 0.8474 1.1335 0.050 Uiso 1 1 calc R U . . .
H34C H 0.7580 0.7737 1.1435 0.050 Uiso 1 1 calc R U . . .
C35 C 0.5643(5) 0.7930(3) 0.9234(3) 0.0503(9) Uani 1 1 d . . . . .
H35A H 0.6408 0.8470 0.9235 0.060 Uiso 1 1 calc R U . . .
H35B H 0.4959 0.7423 0.8501 0.060 Uiso 1 1 calc R U . . .
H35C H 0.5204 0.8289 0.9575 0.060 Uiso 1 1 calc R U . . .
C36 C 0.4981(4) 0.6454(3) 0.9841(3) 0.0472(9) Uani 1 1 d . . . . .
H36A H 0.4318 0.5933 0.9108 0.057 Uiso 1 1 calc R U . . .
H36B H 0.5329 0.6077 1.0253 0.057 Uiso 1 1 calc R U . . .
H36C H 0.4520 0.6815 1.0153 0.057 Uiso 1 1 calc R U . . .
H1 H 0.968(5) 0.311(4) 0.740(4) 0.053(13) Uiso 1 1 d . . . . .
H2 H 0.989(4) 0.385(3) 0.602(3) 0.041(11) Uiso 1 1 d . . . . .

loop_
_atom_site_aniso_label
_atom_site_aniso_U_11
_atom_site_aniso_U_22
_atom_site_aniso_U_33
_atom_site_aniso_U_23
_atom_site_aniso_U_13
_atom_site_aniso_U_12
Ni1 0.02203(19) 0.01858(18) 0.02651(19) 0.00715(14) 0.01351(15) 0.00870(14)
Cl1 0.0343(4) 0.0305(4) 0.0533(5) 0.0126(3) 0.0208(4) 0.0138(3)
O1 0.0272(10) 0.0221(9) 0.0318(10) 0.0077(8) 0.0158(9) 0.0114(8)
O2 0.0250(10) 0.0204(9) 0.0352(10) 0.0064(8) 0.0176(9) 0.0089(8)
O3 0.0301(12) 0.0327(12) 0.0439(13) 0.0137(10) 0.0241(10) 0.0139(10)
O4 0.0284(11) 0.0296(11) 0.0309(11) 0.0090(9) 0.0114(9) 0.0151(9)
O5 0.154(4) 0.062(2) 0.065(2) 0.0364(19) -0.011(2) 0.006(2)
O6 0.0503(19) 0.0506(18) 0.151(4) -0.009(2) 0.065(2) 0.0117(15)
O7 0.0415(15) 0.0455(15) 0.0565(16) 0.0079(13) 0.0181(13) 0.0095(12)
O8 0.0589(19) 0.0412(15) 0.103(2) 0.0154(15) 0.0522(18) 0.0270(14)
N1 0.0248(12) 0.0168(10) 0.0246(11) 0.0071(9) 0.0142(9) 0.0086(9)
N2 0.0279(12) 0.0196(11) 0.0281(12) 0.0093(9) 0.0163(10) 0.0109(9)
N3 0.0302(14) 0.0345(14) 0.0332(14) 0.0057(11) 0.0093(11) 0.0081(12)
C1 0.0298(14) 0.0192(12) 0.0297(13) 0.0109(11) 0.0172(12) 0.0141(11)
C2 0.0353(16) 0.0193(13) 0.0308(14) 0.0099(11) 0.0185(13) 0.0144(11)
C3 0.0390(17) 0.0209(13) 0.0269(14) 0.0064(11) 0.0143(13) 0.0136(12)
C4 0.0303(15) 0.0194(13) 0.0314(14) 0.0071(11) 0.0124(12) 0.0086(11)
C5 0.0298(15) 0.0223(13) 0.0302(14) 0.0088(11) 0.0171(12) 0.0098(11)
C6 0.0273(14) 0.0169(12) 0.0301(14) 0.0074(11) 0.0157(12) 0.0087(11)
C7 0.0288(14) 0.0192(12) 0.0267(13) 0.0093(10) 0.0153(11) 0.0100(11)
C8 0.0242(14) 0.0209(13) 0.0248(13) 0.0062(10) 0.0108(11) 0.0105(11)
C9 0.0242(14) 0.0191(13) 0.0300(14) 0.0072(11) 0.0137(12) 0.0073(11)
C10 0.0296(15) 0.0184(13) 0.0312(14) 0.0065(11) 0.0155(12) 0.0110(11)
C11 0.0276(14) 0.0218(13) 0.0242(13) 0.0062(10) 0.0123(11) 0.0110(11)
C12 0.0270(14) 0.0235(13) 0.0233(13) 0.0082(10) 0.0131(11) 0.0090(11)
C13 0.0251(14) 0.0189(12) 0.0249(13) 0.0067(10) 0.0128(11) 0.0078(10)
C14 0.0271(14) 0.0196(13) 0.0252(13) 0.0070(10) 0.0133(11) 0.0089(11)
C15 0.0218(13) 0.0213(13) 0.0280(13) 0.0075(11) 0.0119(11) 0.0090(10)
C16 0.0264(14) 0.0188(12) 0.0277(13) 0.0076(10) 0.0147(11) 0.0109(11)
C17 0.0289(15) 0.0244(14) 0.0322(15) 0.0092(12) 0.0139(12) 0.0116(12)
C18 0.0370(17) 0.0317(15) 0.0279(14) 0.0113(12) 0.0131(13) 0.0193(13)
C19 0.0464(19) 0.0311(15) 0.0328(15) 0.0174(13) 0.0248(14) 0.0228(14)
C20 0.0326(16) 0.0234(14) 0.0380(16) 0.0127(12) 0.0210(13) 0.0149(12)
C21 0.043(2) 0.0325(18) 0.076(3) 0.0100(18) 0.038(2) 0.0084(15)
C22 0.0348(18) 0.0406(19) 0.0371(17) 0.0100(15) 0.0060(14) 0.0137(15)
C23 0.0315(18) 0.057(2) 0.045(2) 0.0139(17) 0.0161(16) 0.0076(16)
C24 0.041(2) 0.0379(18) 0.0347(17) 0.0040(14) 0.0057(15) 0.0132(15)
C25 0.0403(17) 0.0252(14) 0.0318(15) 0.0115(12) 0.0225(14) 0.0176(13)
C26 0.057(2) 0.0344(17) 0.0379(17) 0.0130(14) 0.0313(17) 0.0234(16)
C27 0.050(2) 0.0369(17) 0.0446(18) 0.0204(14) 0.0328(16) 0.0273(15)
C28 0.052(2) 0.0297(16) 0.0396(17) 0.0174(13) 0.0303(16) 0.0211(14)
C29 0.0316(16) 0.0201(13) 0.0435(17) 0.0091(12) 0.0226(14) 0.0079(12)
C30 0.050(2) 0.0246(16) 0.066(2) 0.0164(15) 0.0383(19) 0.0115(15)
C31 0.0271(16) 0.0308(16) 0.0456(18) 0.0064(14) 0.0161(14) 0.0049(13)
C32 0.0389(18) 0.0373(17) 0.0477(19) 0.0200(15) 0.0272(16) 0.0129(14)
C33 0.0336(16) 0.0237(14) 0.0311(14) 0.0081(11) 0.0176(13) 0.0153(12)
C34 0.048(2) 0.0372(18) 0.0385(17) 0.0061(14) 0.0242(16) 0.0200(16)
C35 0.062(3) 0.058(2) 0.062(2) 0.032(2) 0.040(2) 0.046(2)
C36 0.043(2) 0.0354(18) 0.068(2) 0.0100(17) 0.0413(19) 0.0162(15)

loop_
_atom_type_symbol
_atom_type_description
_atom_type_scat_dispersion_real
_atom_type_scat_dispersion_imag
_atom_type_scat_source
C C 0.0033 0.0016
;
International Tables for Crystallography
(Vol. C, Tables 4.2.6.8 and 6.1.1.4)
;
H H 0.0000 0.0000
;
International Tables for Crystallography
(Vol. C, Table 6.1.1.4)
;
O O 0.0106 0.0060
;
International Tables for Crystallography
(Vol. C, Tables 4.2.6.8 and 6.1.1.4)
;
N N 0.0061 0.0033
;
International Tables for Crystallography
(Vol. C, Tables 4.2.6.8 and 6.1.1.4)
;
Cl Cl 0.1484 0.1585
;
International Tables for Crystallography
(Vol. C, Tables 4.2.6.8 and 6.1.1.4)
;
Ni Ni 0.3393 1.1124
;
International Tables for Crystallography
(Vol. C, Tables 4.2.6.8 and 6.1.1.4)
;

loop_
_geom_angle_atom_site_label_1
_geom_angle_atom_site_label_2
_geom_angle_atom_site_label_3
_geom_angle
_geom_angle_site_symmetry_1
_geom_angle_site_symmetry_3
_geom_angle_publ_flag
O2 Ni1 N2 99.70(9) . . ?
O2 Ni1 N1 94.35(8) . . ?
N2 Ni1 N1 82.23(9) . . ?
O2 Ni1 O3 91.86(9) . . ?
N2 Ni1 O3 93.46(9) . . ?
N1 Ni1 O3 172.95(9) . . ?
O2 Ni1 O1 169.62(8) . . ?
N2 Ni1 O1 89.32(8) . . ?
N1 Ni1 O1 91.95(8) . . ?
O3 Ni1 O1 82.39(8) . . ?
O2 Ni1 O4 89.66(9) . . ?
N2 Ni1 O4 170.24(9) . . ?
N1 Ni1 O4 94.38(9) . . ?
O3 Ni1 O4 88.97(9) . . ?
O1 Ni1 O4 81.63(8) . . ?
O5 Cl1 O8 112.2(3) . . ?
O5 Cl1 O6 107.1(3) . . ?
O8 Cl1 O6 107.36(19) . . ?
O5 Cl1 O7 109.2(2) . . ?
O8 Cl1 O7 111.2(2) . . ?
O6 Cl1 O7 109.7(2) . . ?
C1 O1 Ni1 123.31(17) . . ?
C8 O2 Ni1 125.08(17) . . ?
C21 O3 Ni1 123.0(2) . . ?
C21 O3 H2 109(3) . . ?
Ni1 O3 H2 108(3) . . ?
C22 O4 Ni1 126.3(2) . . ?
C22 O4 H1 108(3) . . ?
Ni1 O4 H1 100(3) . . ?
C15 N1 C14 110.9(2) . . ?
C15 N1 C7 110.6(2) . . ?
C14 N1 C7 108.88(19) . . ?
C15 N1 Ni1 110.38(16) . . ?
C14 N1 Ni1 108.15(16) . . ?
C7 N1 Ni1 107.80(16) . . ?
C16 N2 C20 118.3(3) . . ?
C16 N2 Ni1 113.34(18) . . ?
C20 N2 Ni1 126.7(2) . . ?
C4 N3 C24 121.5(3) . . ?
C4 N3 C23 120.5(3) . . ?
C24 N3 C23 116.5(3) . . ?
O1 C1 C6 119.7(2) . . ?
O1 C1 C2 122.4(2) . . ?
C6 C1 C2 117.8(2) . . ?
C3 C2 C1 118.3(3) . . ?
C3 C2 C25 121.3(3) . . ?
C1 C2 C25 120.3(3) . . ?
C2 C3 C4 123.3(3) . . ?
C2 C3 H3 118.4 . . ?
C4 C3 H3 118.4 . . ?
N3 C4 C5 120.5(3) . . ?
N3 C4 C3 121.7(3) . . ?
C5 C4 C3 117.8(3) . . ?
C6 C5 C4 121.2(3) . . ?
C6 C5 H5 119.4 . . ?
C4 C5 H5 119.4 . . ?
C5 C6 C1 121.2(3) . . ?
C5 C6 C7 120.1(2) . . ?
C1 C6 C7 118.5(2) . . ?
N1 C7 C6 112.0(2) . . ?
N1 C7 H7A 109.2 . . ?
C6 C7 H7A 109.2 . . ?
N1 C7 H7B 109.2 . . ?
C6 C7 H7B 109.2 . . ?
H7A C7 H7B 107.9 . . ?
O2 C8 C13 121.4(2) . . ?
O2 C8 C9 121.0(2) . . ?
C13 C8 C9 117.6(2) . . ?
C10 C9 C8 118.4(2) . . ?
C10 C9 C29 121.7(2) . . ?
C8 C9 C29 119.8(2) . . ?
C11 C10 C9 124.1(2) . . ?
C11 C10 H10 117.9 . . ?
C9 C10 H10 117.9 . . ?
C12 C11 C10 116.5(2) . . ?
C12 C11 C33 122.9(2) . . ?
C10 C11 C33 120.6(2) . . ?
C11 C12 C13 121.7(3) . . ?
C11 C12 H12 119.1 . . ?
C13 C12 H12 119.1 . . ?
C12 C13 C8 121.5(2) . . ?
C12 C13 C14 118.3(2) . . ?
C8 C13 C14 120.2(2) . . ?
N1 C14 C13 113.0(2) . . ?
N1 C14 H14A 109.0 . . ?
C13 C14 H14A 109.0 . . ?
N1 C14 H14B 109.0 . . ?
C13 C14 H14B 109.0 . . ?
H14A C14 H14B 107.8 . . ?
N1 C15 C16 112.2(2) . . ?
N1 C15 H15A 109.2 . . ?
C16 C15 H15A 109.2 . . ?
N1 C15 H15B 109.2 . . ?
C16 C15 H15B 109.2 . . ?
H15A C15 H15B 107.9 . . ?
N2 C16 C17 122.2(3) . . ?
N2 C16 C15 115.9(2) . . ?
C17 C16 C15 121.7(2) . . ?
C18 C17 C16 119.1(3) . . ?
C18 C17 H17 120.5 . . ?
C16 C17 H17 120.5 . . ?
C17 C18 C19 118.8(3) . . ?
C17 C18 H18 120.6 . . ?
C19 C18 H18 120.6 . . ?
C20 C19 C18 119.0(3) . . ?
C20 C19 H19 120.5 . . ?
C18 C19 H19 120.5 . . ?
N2 C20 C19 122.5(3) . . ?
N2 C20 H20 118.8 . . ?
C19 C20 H20 118.8 . . ?
O3 C21 H21A 109.5 . . ?
O3 C21 H21B 109.5 . . ?
H21A C21 H21B 109.5 . . ?
O3 C21 H21C 109.5 . . ?
H21A C21 H21C 109.5 . . ?
H21B C21 H21C 109.5 . . ?
O4 C22 H22A 109.5 . . ?
O4 C22 H22B 109.5 . . ?
H22A C22 H22B 109.5 . . ?
O4 C22 H22C 109.5 . . ?
H22A C22 H22C 109.5 . . ?
H22B C22 H22C 109.5 . . ?
N3 C23 H23A 109.5 . . ?
N3 C23 H23B 109.5 . . ?
H23A C23 H23B 109.5 . . ?
N3 C23 H23C 109.5 . . ?
H23A C23 H23C 109.5 . . ?
H23B C23 H23C 109.5 . . ?
N3 C24 H24A 109.5 . . ?
N3 C24 H24B 109.5 . . ?
H24A C24 H24B 109.5 . . ?
N3 C24 H24C 109.5 . . ?
H24A C24 H24C 109.5 . . ?
H24B C24 H24C 109.5 . . ?
C2 C25 C27 111.5(2) . . ?
C2 C25 C26 111.9(3) . . ?
C27 C25 C26 107.7(2) . . ?
C2 C25 C28 109.0(2) . . ?
C27 C25 C28 109.4(3) . . ?
C26 C25 C28 107.2(2) . . ?
C25 C26 H26A 109.5 . . ?
C25 C26 H26B 109.5 . . ?
H26A C26 H26B 109.5 . . ?
C25 C26 H26C 109.5 . . ?
H26A C26 H26C 109.5 . . ?
H26B C26 H26C 109.5 . . ?
C25 C27 H27A 109.5 . . ?
C25 C27 H27B 109.5 . . ?
H27A C27 H27B 109.5 . . ?
C25 C27 H27C 109.5 . . ?
H27A C27 H27C 109.5 . . ?
H27B C27 H27C 109.5 . . ?
C25 C28 H28A 109.5 . . ?
C25 C28 H28B 109.5 . . ?
H28A C28 H28B 109.5 . . ?
C25 C28 H28C 109.5 . . ?
H28A C28 H28C 109.5 . . ?
H28B C28 H28C 109.5 . . ?
C31 C29 C30 107.8(3) . . ?
C31 C29 C9 110.1(3) . . ?
C30 C29 C9 112.7(2) . . ?
C31 C29 C32 111.2(3) . . ?
C30 C29 C32 105.6(3) . . ?
C9 C29 C32 109.3(2) . . ?
C29 C30 H30A 109.5 . . ?
C29 C30 H30B 109.5 . . ?
H30A C30 H30B 109.5 . . ?
C29 C30 H30C 109.5 . . ?
H30A C30 H30C 109.5 . . ?
H30B C30 H30C 109.5 . . ?
C29 C31 H31A 109.5 . . ?
C29 C31 H31B 109.5 . . ?
H31A C31 H31B 109.5 . . ?
C29 C31 H31C 109.5 . . ?
H31A C31 H31C 109.5 . . ?
H31B C31 H31C 109.5 . . ?
C29 C32 H32A 109.5 . . ?
C29 C32 H32B 109.5 . . ?
H32A C32 H32B 109.5 . . ?
C29 C32 H32C 109.5 . . ?
H32A C32 H32C 109.5 . . ?
H32B C32 H32C 109.5 . . ?
C36 C33 C34 108.1(3) . . ?
C36 C33 C35 108.7(3) . . ?
C34 C33 C35 108.5(3) . . ?
C36 C33 C11 112.1(2) . . ?
C34 C33 C11 109.7(3) . . ?
C35 C33 C11 109.6(2) . . ?
C33 C34 H34A 109.5 . . ?
C33 C34 H34B 109.5 . . ?
H34A C34 H34B 109.5 . . ?
C33 C34 H34C 109.5 . . ?
H34A C34 H34C 109.5 . . ?
H34B C34 H34C 109.5 . . ?
C33 C35 H35A 109.5 . . ?
C33 C35 H35B 109.5 . . ?
H35A C35 H35B 109.5 . . ?
C33 C35 H35C 109.5 . . ?
H35A C35 H35C 109.5 . . ?
H35B C35 H35C 109.5 . . ?
C33 C36 H36A 109.5 . . ?
C33 C36 H36B 109.5 . . ?
H36A C36 H36B 109.5 . . ?
C33 C36 H36C 109.5 . . ?
H36A C36 H36C 109.5 . . ?
H36B C36 H36C 109.5 . . ?

loop_
_geom_bond_atom_site_label_1
_geom_bond_atom_site_label_2
_geom_bond_distance
_geom_bond_site_symmetry_2
_geom_bond_publ_flag
Ni1 O2 1.9714(19) . ?
Ni1 N2 2.070(2) . ?
Ni1 N1 2.081(2) . ?
Ni1 O3 2.107(2) . ?
Ni1 O1 2.1120(19) . ?
Ni1 O4 2.134(2) . ?
Cl1 O5 1.401(3) . ?
Cl1 O8 1.412(3) . ?
Cl1 O6 1.425(3) . ?
Cl1 O7 1.427(3) . ?
O1 C1 1.276(3) . ?
O2 C8 1.319(3) . ?
O3 C21 1.422(4) . ?
O3 H2 0.78(4) . ?
O4 C22 1.437(4) . ?
O4 H1 0.78(4) . ?
N1 C15 1.478(4) . ?
N1 C14 1.493(3) . ?
N1 C7 1.495(3) . ?
N2 C16 1.341(4) . ?
N2 C20 1.352(4) . ?
N3 C4 1.355(4) . ?
N3 C24 1.446(4) . ?
N3 C23 1.469(5) . ?
C1 C6 1.449(4) . ?
C1 C2 1.464(4) . ?
C2 C3 1.364(4) . ?
C2 C25 1.535(4) . ?
C3 C4 1.430(4) . ?
C3 H3 0.9300 . ?
C4 C5 1.418(4) . ?
C5 C6 1.359(4) . ?
C5 H5 0.9300 . ?
C6 C7 1.503(4) . ?
C7 H7A 0.9700 . ?
C7 H7B 0.9700 . ?
C8 C13 1.413(4) . ?
C8 C9 1.436(4) . ?
C9 C10 1.399(4) . ?
C9 C29 1.540(4) . ?
C10 C11 1.399(4) . ?
C10 H10 0.9300 . ?
C11 C12 1.395(4) . ?
C11 C33 1.541(4) . ?
C12 C13 1.397(4) . ?
C12 H12 0.9300 . ?
C13 C14 1.513(4) . ?
C14 H14A 0.9700 . ?
C14 H14B 0.9700 . ?
C15 C16 1.507(4) . ?
C15 H15A 0.9700 . ?
C15 H15B 0.9700 . ?
C16 C17 1.387(4) . ?
C17 C18 1.386(4) . ?
C17 H17 0.9300 . ?
C18 C19 1.387(4) . ?
C18 H18 0.9300 . ?
C19 C20 1.377(4) . ?
C19 H19 0.9300 . ?
C20 H20 0.9300 . ?
C21 H21A 0.9600 . ?
C21 H21B 0.9600 . ?
C21 H21C 0.9600 . ?
C22 H22A 0.9600 . ?
C22 H22B 0.9600 . ?
C22 H22C 0.9600 . ?
C23 H23A 0.9600 . ?
C23 H23B 0.9600 . ?
C23 H23C 0.9600 . ?
C24 H24A 0.9600 . ?
C24 H24B 0.9600 . ?
C24 H24C 0.9600 . ?
C25 C27 1.536(5) . ?
C25 C26 1.543(4) . ?
C25 C28 1.543(4) . ?
C26 H26A 0.9600 . ?
C26 H26B 0.9600 . ?
C26 H26C 0.9600 . ?
C27 H27A 0.9600 . ?
C27 H27B 0.9600 . ?
C27 H27C 0.9600 . ?
C28 H28A 0.9600 . ?
C28 H28B 0.9600 . ?
C28 H28C 0.9600 . ?
C29 C31 1.538(5) . ?
C29 C30 1.538(4) . ?
C29 C32 1.545(5) . ?
C30 H30A 0.9600 . ?
C30 H30B 0.9600 . ?
C30 H30C 0.9600 . ?
C31 H31A 0.9600 . ?
C31 H31B 0.9600 . ?
C31 H31C 0.9600 . ?
C32 H32A 0.9600 . ?
C32 H32B 0.9600 . ?
C32 H32C 0.9600 . ?
C33 C36 1.524(4) . ?
C33 C34 1.530(4) . ?
C33 C35 1.530(5) . ?
C34 H34A 0.9600 . ?
C34 H34B 0.9600 . ?
C34 H34C 0.9600 . ?
C35 H35A 0.9600 . ?
C35 H35B 0.9600 . ?
C35 H35C 0.9600 . ?
C36 H36A 0.9600 . ?
C36 H36B 0.9600 . ?
C36 H36C 0.9600 . ?

loop_
_geom_hbond_atom_site_label_D
_geom_hbond_atom_site_label_H
_geom_hbond_atom_site_label_A
_geom_hbond_site_symmetry_D
_geom_hbond_site_symmetry_H
_geom_hbond_site_symmetry_A
_geom_hbond_distance_DA
_geom_hbond_distance_DH
_geom_hbond_distance_HA
_geom_hbond_angle_DHA
_geom_hbond_publ_flag
O4 H1 O6 . . . 2.768(6) 0.78(6) 2.00(6) 170(4) no

loop_
_geom_torsion_atom_site_label_1
_geom_torsion_atom_site_label_2
_geom_torsion_atom_site_label_3
_geom_torsion_atom_site_label_4
_geom_torsion
_geom_torsion_site_symmetry_1
_geom_torsion_site_symmetry_2
_geom_torsion_site_symmetry_3
_geom_torsion_site_symmetry_4
_geom_torsion_publ_flag
Ni1 O1 C1 C6 -39.0(3) . . . . ?
Ni1 O1 C1 C2 138.0(2) . . . . ?
O1 C1 C2 C3 -171.3(3) . . . . ?
C6 C1 C2 C3 5.8(4) . . . . ?
O1 C1 C2 C25 4.3(4) . . . . ?
C6 C1 C2 C25 -178.6(2) . . . . ?
C1 C2 C3 C4 -0.2(4) . . . . ?
C25 C2 C3 C4 -175.7(3) . . . . ?
C24 N3 C4 C5 -179.3(3) . . . . ?
C23 N3 C4 C5 15.0(5) . . . . ?
C24 N3 C4 C3 3.8(5) . . . . ?
C23 N3 C4 C3 -161.9(3) . . . . ?
C2 C3 C4 N3 171.9(3) . . . . ?
C2 C3 C4 C5 -5.1(4) . . . . ?
N3 C4 C5 C6 -172.5(3) . . . . ?
C3 C4 C5 C6 4.5(4) . . . . ?
C4 C5 C6 C1 1.2(4) . . . . ?
C4 C5 C6 C7 177.0(2) . . . . ?
O1 C1 C6 C5 170.8(3) . . . . ?
C2 C1 C6 C5 -6.4(4) . . . . ?
O1 C1 C6 C7 -5.1(4) . . . . ?
C2 C1 C6 C7 177.7(2) . . . . ?
C15 N1 C7 C6 51.2(3) . . . . ?
C14 N1 C7 C6 173.4(2) . . . . ?
Ni1 N1 C7 C6 -69.5(2) . . . . ?
C5 C6 C7 N1 -108.4(3) . . . . ?
C1 C6 C7 N1 67.5(3) . . . . ?
Ni1 O2 C8 C13 33.7(4) . . . . ?
Ni1 O2 C8 C9 -146.9(2) . . . . ?
O2 C8 C9 C10 179.4(3) . . . . ?
C13 C8 C9 C10 -1.3(4) . . . . ?
O2 C8 C9 C29 1.0(4) . . . . ?
C13 C8 C9 C29 -179.6(3) . . . . ?
C8 C9 C10 C11 -1.2(4) . . . . ?
C29 C9 C10 C11 177.2(3) . . . . ?
C9 C10 C11 C12 2.1(4) . . . . ?
C9 C10 C11 C33 -178.5(3) . . . . ?
C10 C11 C12 C13 -0.7(4) . . . . ?
C33 C11 C12 C13 -180.0(3) . . . . ?
C11 C12 C13 C8 -1.8(4) . . . . ?
C11 C12 C13 C14 176.5(3) . . . . ?
O2 C8 C13 C12 -178.0(3) . . . . ?
C9 C8 C13 C12 2.7(4) . . . . ?
O2 C8 C13 C14 3.9(4) . . . . ?
C9 C8 C13 C14 -175.5(3) . . . . ?
C15 N1 C14 C13 -56.2(3) . . . . ?
C7 N1 C14 C13 -178.2(2) . . . . ?
Ni1 N1 C14 C13 65.0(2) . . . . ?
C12 C13 C14 N1 122.0(3) . . . . ?
C8 C13 C14 N1 -59.7(3) . . . . ?
C14 N1 C15 C16 138.5(2) . . . . ?
C7 N1 C15 C16 -100.6(2) . . . . ?
Ni1 N1 C15 C16 18.7(3) . . . . ?
C20 N2 C16 C17 4.4(4) . . . . ?
Ni1 N2 C16 C17 -161.9(2) . . . . ?
C20 N2 C16 C15 -170.7(2) . . . . ?
Ni1 N2 C16 C15 23.0(3) . . . . ?
N1 C15 C16 N2 -28.2(3) . . . . ?
N1 C15 C16 C17 156.7(2) . . . . ?
N2 C16 C17 C18 -2.8(4) . . . . ?
C15 C16 C17 C18 172.0(3) . . . . ?
C16 C17 C18 C19 -0.9(4) . . . . ?
C17 C18 C19 C20 2.9(4) . . . . ?
C16 N2 C20 C19 -2.3(4) . . . . ?
Ni1 N2 C20 C19 161.9(2) . . . . ?
C18 C19 C20 N2 -1.3(4) . . . . ?
C3 C2 C25 C27 -125.3(3) . . . . ?
C1 C2 C25 C27 59.3(3) . . . . ?
C3 C2 C25 C26 -4.6(4) . . . . ?
C1 C2 C25 C26 179.9(3) . . . . ?
C3 C2 C25 C28 113.8(3) . . . . ?
C1 C2 C25 C28 -61.6(3) . . . . ?
C10 C9 C29 C31 120.7(3) . . . . ?
C8 C9 C29 C31 -61.0(4) . . . . ?
C10 C9 C29 C30 0.3(4) . . . . ?
C8 C9 C29 C30 178.6(3) . . . . ?
C10 C9 C29 C32 -116.9(3) . . . . ?
C8 C9 C29 C32 61.5(4) . . . . ?
C12 C11 C33 C36 -2.0(4) . . . . ?
C10 C11 C33 C36 178.7(3) . . . . ?
C12 C11 C33 C34 118.2(3) . . . . ?
C10 C11 C33 C34 -61.1(4) . . . . ?
C12 C11 C33 C35 -122.7(3) . . . . ?
C10 C11 C33 C35 58.0(4) . . . . ?
